data_7210164
loop_
_publ_author_name
'Liu, Qing-Yan'
'Xiahou, Zuo-Juan'
'Wang, Yu-Ling'
'Li, Li-Qin'
'Chen, Li-Li'
'Fu, Yang'

_publ_section_title
;
 3D metal--organic frameworks constructed of 2D metal aromatic
 sulfonate--carboxylate layers and 1,3-di(4-pyridyl)propane pillars:
 syntheses, structural topologies, and luminescent properties
;
_journal_issue 24
_journal_name_full CrystEngComm
_journal_page_first 4930
_journal_paper_doi 10.1039/c3ce40315g
_journal_volume 15
_journal_year 2013
_chemical_formula_sum 'C17 H17 N2 O6 S Zn'
_chemical_formula_weight 442.79
_chemical_name_systematic
;
?
;
_space_group_IT_number 15
_symmetry_cell_setting monoclinic
_symmetry_space_group_name_Hall '-C 2yc'
_symmetry_space_group_name_H-M 'C 1 2/c 1'
_atom_sites_solution_hydrogens geom
_atom_sites_solution_primary direct
_atom_sites_solution_secondary difmap
_audit_creation_method SHELXL-97
_cell_angle_alpha 90.00
_cell_angle_beta 95.099(5)
_cell_angle_gamma 90.00
_cell_formula_units_Z 8
_cell_length_a 20.440(5)
_cell_length_b 8.974(3)
_cell_length_c 18.728(5)
_cell_measurement_reflns_used 2492
_cell_measurement_temperature 273(2)
_cell_measurement_theta_max 27.38
_cell_measurement_theta_min 2.48
_cell_volume 3421.7(17)
_computing_cell_refinement 'Bruker SMART'
_computing_data_collection 'Bruker SMART'
_computing_data_reduction 'Bruker SAINT'
_computing_molecular_graphics 'Bruker SHELXTL'
_computing_publication_material 'Bruker SHELXTL'
_computing_structure_refinement 'SHELXL-97 (Sheldrick, 1997)'
_computing_structure_solution 'SHELXS-97 (Sheldrick, 1990)'
_diffrn_ambient_temperature 273(2)
_diffrn_measured_fraction_theta_full 0.938
_diffrn_measured_fraction_theta_max 0.938
_diffrn_measurement_device_type 'CCD area detector'
_diffrn_measurement_method 'phi and omega scans'
_diffrn_radiation_monochromator graphite
_diffrn_radiation_source 'fine-focus sealed tube'
_diffrn_radiation_type MoK\a
_diffrn_radiation_wavelength 0.71073
_diffrn_reflns_av_R_equivalents 0.0380
_diffrn_reflns_av_sigmaI/netI 0.0513
_diffrn_reflns_limit_h_max 27
_diffrn_reflns_limit_h_min -27
_diffrn_reflns_limit_k_max 12
_diffrn_reflns_limit_k_min -11
_diffrn_reflns_limit_l_max 25
_diffrn_reflns_limit_l_min -19
_diffrn_reflns_number 10406
_diffrn_reflns_theta_full 28.70
_diffrn_reflns_theta_max 28.70
_diffrn_reflns_theta_min 2.00
_exptl_absorpt_coefficient_mu 1.597
_exptl_absorpt_correction_T_max 0.8439
_exptl_absorpt_correction_T_min 0.6373
_exptl_absorpt_correction_type multi-scan
_exptl_absorpt_process_details '(SADABS; Bruker 2008)'
_exptl_crystal_colour colorless
_exptl_crystal_density_diffrn 1.719
_exptl_crystal_density_method 'not measured'
_exptl_crystal_description block
_exptl_crystal_F_000 1816
_exptl_crystal_size_max 0.31
_exptl_crystal_size_mid 0.18
_exptl_crystal_size_min 0.11
_refine_diff_density_max 0.699
_refine_diff_density_min -1.838
_refine_diff_density_rms 0.156
_refine_ls_extinction_method none
_refine_ls_goodness_of_fit_ref 1.001
_refine_ls_hydrogen_treatment constr
_refine_ls_matrix_type full
_refine_ls_number_parameters 246
_refine_ls_number_reflns 4140
_refine_ls_number_restraints 0
_refine_ls_restrained_S_all 1.001
_refine_ls_R_factor_all 0.0941
_refine_ls_R_factor_gt 0.0688
_refine_ls_shift/su_max 0.000
_refine_ls_shift/su_mean 0.000
_refine_ls_structure_factor_coef Fsqd
_refine_ls_weighting_details 'calc w=1/[\s^2^(Fo^2^)+(0.1034P)^2^+35.5777P] where P=(Fo^2^+2Fc^2^)/3'
_refine_ls_weighting_scheme calc
_refine_ls_wR_factor_gt 0.1898
_refine_ls_wR_factor_ref 0.2076
_reflns_number_gt 3025
_reflns_number_total 4140
_reflns_threshold_expression >2sigma(I)
_cod_data_source_file c3ce40315g.txt
_cod_data_source_block Zn
_cod_depositor_comments
;
The following automatic conversions were performed:

'_symmetry_cell_setting' value 'Monoclinic' changed to 'monoclinic'
according to /home/saulius/struct/CIF-dictionaries/cif_core.dic
dictionary named 'cif_core.dic' version 2.4.2 from
2011-04-26.

'_exptl_absorpt_correction_type' value 'Multi-scan'
changed to 'multi-scan' according to
/home/saulius/struct/CIF-dictionaries/cif_core.dic dictionary named
'cif_core.dic' version 2.4.2 from 2011-04-26.

Automatic conversion script
Id: cif_fix_values 1891 2012-01-12 08:04:46Z andrius 
;
_cod_original_sg_symbol_H-M C2/c
_cod_database_code 7210164

loop_
_symmetry_equiv_pos_as_xyz
'x, y, z'
'-x, y, -z+1/2'
'x+1/2, y+1/2, z'
'-x+1/2, y+1/2, -z+1/2'
'-x, -y, -z'
'x, -y, z-1/2'
'-x+1/2, -y+1/2, -z'
'x+1/2, -y+1/2, z-1/2'

loop_
_atom_site_label
_atom_site_type_symbol
_atom_site_fract_x
_atom_site_fract_y
_atom_site_fract_z
_atom_site_U_iso_or_equiv
_atom_site_adp_type
_atom_site_occupancy
_atom_site_symmetry_multiplicity
_atom_site_calc_flag
_atom_site_refinement_flags
Zn1 Zn 0.0000 0.67396(9) 0.2500 0.0259(2) Uani 1 2 d S
Zn2 Zn 0.0000 0.5000 0.0000 0.0246(2) Uani 1 2 d S
S1 S -0.11150(14) 0.7613(3) -0.02740(12) 0.0699(6) Uani 1 1 d .
O2 O -0.0026(2) 0.8197(4) 0.17129(19) 0.0371(10) Uani 1 1 d .
O3 O -0.0816(2) 0.6230(4) -0.0407(2) 0.0348(9) Uani 1 1 d .
O1 O 0.0049(2) 0.6347(4) 0.09448(19) 0.0293(8) Uani 1 1 d .
O5 O -0.1440(3) 0.7568(10) 0.0356(4) 0.103(3) Uani 1 1 d .
O4 O -0.1551(3) 0.8152(7) -0.0780(5) 0.090(2) Uani 1 1 d .
N1 N 0.0897(2) 0.5733(5) 0.2601(2) 0.0285(9) Uani 1 1 d .
N2 N 0.4379(2) 0.8555(5) 0.0565(2) 0.0292(10) Uani 1 1 d .
C13 C 0.3790(3) 0.8116(7) 0.0287(3) 0.0379(13) Uani 1 1 d .
H13A H 0.3632 0.8490 -0.0158 0.045 Uiso 1 1 calc R
C2 C -0.0460(3) 0.8848(6) -0.0108(3) 0.0260(10) Uani 1 1 d .
C4 C -0.0003(3) 0.7700(6) 0.1088(3) 0.0254(10) Uani 1 1 d .
C5 C 0.1141(3) 0.5007(6) 0.2051(3) 0.0323(12) Uani 1 1 d .
H5B H 0.0875 0.4897 0.1625 0.039 Uiso 1 1 calc R
C15 C 0.3622(3) 0.6537(6) 0.1286(3) 0.0330(12) Uani 1 1 d .
C11 C 0.3361(3) 0.5179(7) 0.2442(3) 0.0391(14) Uani 1 1 d .
H11A H 0.3344 0.6122 0.2693 0.047 Uiso 1 1 calc R
H11B H 0.3806 0.4797 0.2523 0.047 Uiso 1 1 calc R
C1 C -0.0025(3) 0.8863(6) 0.0507(2) 0.0246(10) Uani 1 1 d .
C7 C 0.2188(3) 0.4617(6) 0.2704(3) 0.0288(11) Uani 1 1 d .
C9 C 0.1294(3) 0.5882(7) 0.3197(3) 0.0340(12) Uani 1 1 d .
H9A H 0.1134 0.6363 0.3586 0.041 Uiso 1 1 calc R
C3 C -0.0431(3) 0.9977(6) -0.0602(3) 0.0278(11) Uani 1 1 d .
H3 H -0.0724 0.9968 -0.1012 0.033 Uiso 1 1 calc R
C16 C 0.4235(3) 0.7005(7) 0.1577(3) 0.0370(13) Uani 1 1 d .
H16A H 0.4405 0.6649 0.2022 0.044 Uiso 1 1 calc R
C17 C 0.4591(3) 0.7997(7) 0.1207(3) 0.0354(13) Uani 1 1 d .
H17A H 0.5001 0.8295 0.1414 0.042 Uiso 1 1 calc R
C6 C 0.1764(3) 0.4424(7) 0.2093(3) 0.0341(12) Uani 1 1 d .
H6A H 0.1903 0.3895 0.1707 0.041 Uiso 1 1 calc R
C12 C 0.3200(3) 0.5441(8) 0.1645(3) 0.0453(16) Uani 1 1 d .
H12A H 0.3224 0.4491 0.1402 0.054 Uiso 1 1 calc R
H12B H 0.2748 0.5779 0.1571 0.054 Uiso 1 1 calc R
C10 C 0.2888(3) 0.4078(7) 0.2754(3) 0.0370(13) Uani 1 1 d .
H10A H 0.2905 0.3137 0.2501 0.044 Uiso 1 1 calc R
H10B H 0.3034 0.3897 0.3254 0.044 Uiso 1 1 calc R
C8 C 0.1937(3) 0.5357(7) 0.3273(3) 0.0367(13) Uani 1 1 d .
H8A H 0.2197 0.5500 0.3700 0.044 Uiso 1 1 calc R
C14 C 0.3406(3) 0.7138(8) 0.0624(3) 0.0414(14) Uani 1 1 d .
H14A H 0.2995 0.6874 0.0408 0.050 Uiso 1 1 calc R
O1W O 0.2378(4) 0.4514(9) 0.0099(5) 0.119(3) Uani 1 1 d .

loop_
_atom_site_aniso_label
_atom_site_aniso_U_11
_atom_site_aniso_U_22
_atom_site_aniso_U_33
_atom_site_aniso_U_23
_atom_site_aniso_U_13
_atom_site_aniso_U_12
Zn1 0.0337(5) 0.0244(4) 0.0203(4) 0.000 0.0063(3) 0.000
Zn2 0.0339(5) 0.0187(4) 0.0220(4) -0.0007(3) 0.0078(3) -0.0040(3)
S1 0.1010(18) 0.0524(12) 0.0557(12) -0.0008(10) 0.0036(12) -0.0105(12)
O2 0.067(3) 0.028(2) 0.0165(17) 0.0013(15) 0.0096(18) -0.0005(19)
O3 0.037(2) 0.0204(18) 0.047(2) 0.0006(16) 0.0022(18) -0.0022(15)
O1 0.046(2) 0.0196(17) 0.0229(18) 0.0003(14) 0.0037(16) -0.0018(15)
O5 0.072(4) 0.133(7) 0.109(6) -0.027(5) 0.036(4) -0.003(5)
O4 0.050(3) 0.058(4) 0.154(7) -0.011(4) -0.026(4) 0.009(3)
N1 0.032(2) 0.028(2) 0.026(2) 0.0024(18) 0.0074(18) 0.0013(18)
N2 0.037(3) 0.023(2) 0.028(2) 0.0009(17) 0.0115(19) -0.0029(18)
C13 0.039(3) 0.038(3) 0.036(3) 0.007(3) 0.005(2) -0.005(2)
C2 0.033(3) 0.024(2) 0.021(2) -0.0010(19) 0.007(2) -0.004(2)
C4 0.034(3) 0.022(2) 0.021(2) -0.0012(19) 0.006(2) -0.0037(19)
C5 0.035(3) 0.033(3) 0.030(3) -0.005(2) 0.005(2) -0.006(2)
C15 0.040(3) 0.029(3) 0.032(3) 0.004(2) 0.014(2) -0.001(2)
C11 0.034(3) 0.039(3) 0.045(3) 0.005(3) 0.008(3) -0.004(2)
C1 0.036(3) 0.021(2) 0.017(2) 0.0009(18) 0.0065(19) 0.000(2)
C7 0.030(3) 0.024(2) 0.034(3) 0.006(2) 0.010(2) -0.002(2)
C9 0.035(3) 0.041(3) 0.027(3) -0.004(2) 0.008(2) 0.000(2)
C3 0.040(3) 0.024(3) 0.019(2) -0.0010(19) 0.000(2) -0.002(2)
C16 0.042(3) 0.042(3) 0.027(3) 0.008(2) 0.006(2) -0.009(3)
C17 0.038(3) 0.036(3) 0.033(3) 0.001(2) 0.006(2) -0.012(2)
C6 0.040(3) 0.031(3) 0.033(3) -0.002(2) 0.010(2) -0.003(2)
C12 0.047(4) 0.052(4) 0.037(3) 0.009(3) 0.009(3) -0.021(3)
C10 0.036(3) 0.038(3) 0.038(3) 0.013(3) 0.011(2) 0.002(2)
C8 0.037(3) 0.047(3) 0.026(3) 0.003(2) 0.002(2) -0.002(3)
C14 0.038(3) 0.048(4) 0.038(3) 0.008(3) 0.002(3) -0.012(3)
O1W 0.118(7) 0.090(6) 0.143(8) -0.020(6) -0.017(6) 0.009(5)

loop_
_atom_type_symbol
_atom_type_description
_atom_type_scat_dispersion_real
_atom_type_scat_dispersion_imag
_atom_type_scat_source
C C 0.0033 0.0016 'International Tables Vol C Tables 4.2.6.8 and 6.1.1.4'
H H 0.0000 0.0000 'International Tables Vol C Tables 4.2.6.8 and 6.1.1.4'
N N 0.0061 0.0033 'International Tables Vol C Tables 4.2.6.8 and 6.1.1.4'
O O 0.0106 0.0060 'International Tables Vol C Tables 4.2.6.8 and 6.1.1.4'
S S 0.1246 0.1234 'International Tables Vol C Tables 4.2.6.8 and 6.1.1.4'
Zn Zn 0.2839 1.4301 'International Tables Vol C Tables 4.2.6.8 and 6.1.1.4'

loop_
_geom_angle_atom_site_label_1
_geom_angle_atom_site_label_2
_geom_angle_atom_site_label_3
_geom_angle
_geom_angle_site_symmetry_1
_geom_angle_site_symmetry_3
O2 Zn1 O2 96.7(2) 2 .
O2 Zn1 N1 109.14(18) 2 2
O2 Zn1 N1 105.13(18) . 2
O2 Zn1 N1 105.13(18) 2 .
O2 Zn1 N1 109.14(18) . .
N1 Zn1 N1 127.4(3) 2 .
O3 Zn2 O3 180.0(3) 5_565 .
O3 Zn2 O1 91.13(15) 5_565 .
O3 Zn2 O1 88.87(15) . .
O3 Zn2 O1 88.87(15) 5_565 5_565
O3 Zn2 O1 91.13(15) . 5_565
O1 Zn2 O1 180.00(11) . 5_565
O3 Zn2 N2 90.67(17) 5_565 7_565
O3 Zn2 N2 89.33(17) . 7_565
O1 Zn2 N2 94.61(15) . 7_565
O1 Zn2 N2 85.39(15) 5_565 7_565
O3 Zn2 N2 89.33(17) 5_565 3_445
O3 Zn2 N2 90.67(17) . 3_445
O1 Zn2 N2 85.39(15) . 3_445
O1 Zn2 N2 94.61(15) 5_565 3_445
N2 Zn2 N2 180.0(2) 7_565 3_445
O4 S1 O5 105.7(5) . .
O4 S1 O3 117.7(4) . .
O5 S1 O3 111.5(4) . .
O4 S1 C2 110.5(4) . .
O5 S1 C2 106.3(4) . .
O3 S1 C2 104.6(3) . .
C4 O2 Zn1 117.4(3) . .
S1 O3 Zn2 138.0(3) . .
C4 O1 Zn2 136.7(3) . .
C9 N1 C5 116.8(5) . .
C9 N1 Zn1 120.7(4) . .
C5 N1 Zn1 122.2(4) . .
C13 N2 C17 116.8(5) . .
C13 N2 Zn2 122.5(4) . 3
C17 N2 Zn2 120.6(4) . 3
N2 C13 C14 123.1(6) . .
N2 C13 H13A 118.5 . .
C14 C13 H13A 118.5 . .
C3 C2 C1 119.1(5) . .
C3 C2 S1 115.2(4) . .
C1 C2 S1 125.3(4) . .
O1 C4 O2 123.7(5) . .
O1 C4 C1 121.1(4) . .
O2 C4 C1 115.2(4) . .
N1 C5 C6 122.9(5) . .
N1 C5 H5B 118.5 . .
C6 C5 H5B 118.5 . .
C16 C15 C14 116.1(5) . .
C16 C15 C12 123.8(5) . .
C14 C15 C12 120.2(6) . .
C12 C11 C10 112.6(5) . .
C12 C11 H11A 109.1 . .
C10 C11 H11A 109.1 . .
C12 C11 H11B 109.1 . .
C10 C11 H11B 109.1 . .
H11A C11 H11B 107.8 . .
C2 C1 C3 118.8(5) . 5_575
C2 C1 C4 124.6(5) . .
C3 C1 C4 116.6(5) 5_575 .
C6 C7 C8 116.5(5) . .
C6 C7 C10 122.2(5) . .
C8 C7 C10 121.2(5) . .
N1 C9 C8 123.5(5) . .
N1 C9 H9A 118.2 . .
C8 C9 H9A 118.2 . .
C2 C3 C1 122.0(5) . 5_575
C2 C3 H3 119.0 . .
C1 C3 H3 119.0 5_575 .
C17 C16 C15 119.8(5) . .
C17 C16 H16A 120.1 . .
C15 C16 H16A 120.1 . .
N2 C17 C16 123.5(6) . .
N2 C17 H17A 118.3 . .
C16 C17 H17A 118.3 . .
C5 C6 C7 120.6(5) . .
C5 C6 H6A 119.7 . .
C7 C6 H6A 119.7 . .
C15 C12 C11 117.2(5) . .
C15 C12 H12A 108.0 . .
C11 C12 H12A 108.0 . .
C15 C12 H12B 108.0 . .
C11 C12 H12B 108.0 . .
H12A C12 H12B 107.2 . .
C7 C10 C11 113.4(5) . .
C7 C10 H10A 108.9 . .
C11 C10 H10A 108.9 . .
C7 C10 H10B 108.9 . .
C11 C10 H10B 108.9 . .
H10A C10 H10B 107.7 . .
C9 C8 C7 119.5(5) . .
C9 C8 H8A 120.2 . .
C7 C8 H8A 120.2 . .
C13 C14 C15 120.7(6) . .
C13 C14 H14A 119.6 . .
C15 C14 H14A 119.6 . .

loop_
_geom_bond_atom_site_label_1
_geom_bond_atom_site_label_2
_geom_bond_distance
_geom_bond_site_symmetry_2
Zn1 O2 1.968(4) 2
Zn1 O2 1.968(4) .
Zn1 N1 2.038(5) 2
Zn1 N1 2.038(5) .
Zn2 O3 2.087(4) 5_565
Zn2 O3 2.087(4) .
Zn2 O1 2.138(4) .
Zn2 O1 2.138(4) 5_565
Zn2 N2 2.156(4) 7_565
Zn2 N2 2.156(4) 3_445
S1 O4 1.332(7) .
S1 O5 1.406(7) .
S1 O3 1.415(5) .
S1 C2 1.744(6) .
O2 C4 1.258(6) .
O1 C4 1.250(6) .
N1 C9 1.328(7) .
N1 C5 1.350(7) .
N2 C13 1.329(8) .
N2 C17 1.338(7) .
N2 Zn2 2.156(4) 3
C13 C14 1.370(8) .
C13 H13A 0.9300 .
C2 C3 1.377(7) .
C2 C1 1.393(7) .
C4 C1 1.505(7) .
C5 C6 1.373(8) .
C5 H5B 0.9300 .
C15 C16 1.386(9) .
C15 C14 1.387(8) .
C15 C12 1.507(7) .
C11 C12 1.519(9) .
C11 C10 1.535(8) .
C11 H11A 0.9700 .
C11 H11B 0.9700 .
C1 C3 1.398(7) 5_575
C7 C6 1.382(8) .
C7 C8 1.392(8) .
C7 C10 1.505(8) .
C9 C8 1.391(8) .
C9 H9A 0.9300 .
C3 C1 1.398(7) 5_575
C3 H3 0.9300 .
C16 C17 1.376(7) .
C16 H16A 0.9300 .
C17 H17A 0.9300 .
C6 H6A 0.9300 .
C12 H12A 0.9700 .
C12 H12B 0.9700 .
C10 H10A 0.9700 .
C10 H10B 0.9700 .
C8 H8A 0.9300 .
C14 H14A 0.9300 .
